data_2201577
loop_
_publ_author_name
'Hiroyuki Ishida'
'Takeo Fukunaga'
'Setsuo Kashino'

_publ_section_title
;
 The 1:1 complex of 2-chloro-4-nitrobenzoic acid and
 1,2,3-benzotriazole
;
_journal_issue 10
_journal_name_full 'Acta Crystallographica Section E'
_journal_page_first o1083
_journal_page_last o1084
_journal_paper_doi 10.1107/S1600536802015969
_journal_volume 58
_journal_year 2002
_chemical_formula_moiety 'C7 H4 Cl N O4 , C6 H5 N3'
_chemical_formula_sum 'C13 H9 Cl N4 O4'
_chemical_formula_weight 320.69
_space_group_IT_number 14
_symmetry_cell_setting monoclinic
_symmetry_space_group_name_Hall '-P 2yn'
_symmetry_space_group_name_H-M 'P 1 21/n 1'
_atom_sites_solution_hydrogens geom
_atom_sites_solution_primary direct
_atom_sites_solution_secondary difmap
_cell_angle_alpha 90
_cell_angle_beta 93.717(13)
_cell_angle_gamma 90
_cell_formula_units_Z 4
_cell_length_a 7.0590(15)
_cell_length_b 11.7721(13)
_cell_length_c 16.4853(17)
_cell_measurement_reflns_used 25
_cell_measurement_temperature 300
_cell_measurement_theta_max 12.5
_cell_measurement_theta_min 10.5
_cell_volume 1367.0(4)
_computing_cell_refinement 'MSC/AFC Diffractometer Control Software'
_computing_data_collection
;MSC/AFC Diffractometer Control Software
(Molecular Structure Corporation, 1990)
;
_computing_data_reduction 'teXsan for Windows (Molecular Structure Corporation, 1997-1999)'
_computing_publication_material 'teXsan for Windows'
_computing_structure_refinement 'SHELXL-97 (Sheldrick, 1997)'
_computing_structure_solution 'SIR92 (Altomare, et. al. 1993)'
_diffrn_ambient_temperature 300
_diffrn_measured_fraction_theta_full 1.000
_diffrn_measured_fraction_theta_max 1.000
_diffrn_measurement_device 'Rigaku AFC-5R'
_diffrn_measurement_method \w-2\q
_diffrn_radiation_monochromator graphite
_diffrn_radiation_source 'Rigaku rotating anode'
_diffrn_radiation_type 'Mo K\a'
_diffrn_radiation_wavelength 0.71073
_diffrn_reflns_av_R_equivalents 0.020
_diffrn_reflns_av_sigmaI/netI 0.0852
_diffrn_reflns_limit_h_max 9
_diffrn_reflns_limit_h_min -1
_diffrn_reflns_limit_k_max 15
_diffrn_reflns_limit_k_min 0
_diffrn_reflns_limit_l_max 21
_diffrn_reflns_limit_l_min -21
_diffrn_reflns_number 3894
_diffrn_reflns_reduction_process 'Lp corrections applied'
_diffrn_reflns_theta_full 27.51
_diffrn_reflns_theta_max 27.50
_diffrn_reflns_theta_min 2.13
_diffrn_standards_decay_% 1.39
_diffrn_standards_interval_count 97
_diffrn_standards_number 3
_exptl_absorpt_coefficient_mu 0.304
_exptl_absorpt_correction_T_max 0.927
_exptl_absorpt_correction_T_min 0.913
_exptl_absorpt_correction_type '\y scan'
_exptl_absorpt_process_details '(North et al., 1968)'
_exptl_crystal_colour colorless
_exptl_crystal_density_diffrn 1.558
_exptl_crystal_density_meas ?
_exptl_crystal_description prismatic
_exptl_crystal_F_000 656.00
_exptl_crystal_size_max 0.40
_exptl_crystal_size_mid 0.30
_exptl_crystal_size_min 0.25
_refine_diff_density_max 0.246
_refine_diff_density_min -0.233
_refine_ls_extinction_coef 4.7(11)\\times10^-3^
_refine_ls_extinction_expression Fc^*^=kFc[1+0.001xFc^2^\l^3^/sin(2\q)]^-1/4^
_refine_ls_extinction_method SHELXL
_refine_ls_goodness_of_fit_ref 1.06
_refine_ls_hydrogen_treatment refall
_refine_ls_matrix_type full
_refine_ls_number_parameters 236
_refine_ls_number_reflns 3134
_refine_ls_number_restraints 0
_refine_ls_restrained_S_all 1.06
_refine_ls_R_factor_all 0.118
_refine_ls_R_factor_gt 0.052
_refine_ls_shift/su_max 0.001
_refine_ls_shift/su_mean 0.000
_refine_ls_structure_factor_coef Fsqd
_refine_ls_weighting_details 'calc w = 1/[\s^2^(Fo^2^)+0.6722P] where P = (Fo^2^+2Fc^2^)/3'
_refine_ls_weighting_scheme calc
_refine_ls_wR_factor_gt 0.110
_refine_ls_wR_factor_ref 0.132
_reflns_number_gt 1816
_reflns_number_total 3134
_reflns_threshold_expression I>2\s(I)
_cod_data_source_file ob6172.cif
_cod_data_source_block I
_cod_depositor_comments
;
The following automatic conversions were performed:

'_exptl_crystal_density_meas' value 'not measured' was changed to '?'
- the value is perceived as not measured.

Automatic conversion script
Id: cif_fix_values 3008 2015-01-20 13:52:24Z robertas 
;
_cod_original_sg_symbol_H-M 'P 21/n'
_cod_original_formula_sum 'C13 H9 Cl N4 O4 '
_cod_database_code 2201577
_cod_database_fobs_code 2201577

loop_
_symmetry_equiv_pos_as_xyz
'  +x,  +y,  +z'
1/2-x,1/2+y,1/2-z
'  -x,  -y,  -z'
1/2+x,1/2-y,1/2+z

loop_
_atom_site_label
_atom_site_fract_x
_atom_site_fract_y
_atom_site_fract_z
_atom_site_U_iso_or_equiv
_atom_site_adp_type
_atom_site_calc_flag
_atom_site_refinement_flags
_atom_site_occupancy
_atom_site_disorder_assembly
_atom_site_disorder_group
_atom_site_type_symbol
Cl 0.38055(15) 0.51916(6) 0.64808(5) 0.0581(3) Uani d . 1 . . Cl
O1 0.3549(4) 0.2435(2) 0.82590(14) 0.0724(9) Uani d . 1 . . O
O2 0.4708(4) 0.41516(18) 0.80647(13) 0.0680(8) Uani d . 1 . . O
O3 0.3291(5) 0.2687(2) 0.39476(13) 0.0903(11) Uani d . 1 . . O
O4 0.3893(4) 0.09565(19) 0.42854(13) 0.0726(8) Uani d . 1 . . O
N1 0.3657(4) 0.1950(2) 0.44490(15) 0.0514(7) Uani d . 1 . . N
N2 0.3769(4) 0.2854(2) 0.98486(14) 0.0533(7) Uani d . 1 . . N
N3 0.3953(5) 0.3916(2) 1.00574(15) 0.0600(8) Uani d . 1 . . N
N4 0.4115(4) 0.3974(2) 1.08682(16) 0.0530(8) Uani d . 1 . . N
C1 0.3985(4) 0.2946(2) 0.69216(16) 0.0369(7) Uani d . 1 . . C
C2 0.3887(4) 0.3751(2) 0.63032(16) 0.0375(7) Uani d . 1 . . C
C3 0.3785(5) 0.3416(2) 0.54951(17) 0.0409(7) Uani d . 1 . . C
C4 0.3780(4) 0.2282(2) 0.53154(16) 0.0397(7) Uani d . 1 . . C
C5 0.3874(5) 0.1449(2) 0.59007(18) 0.0441(7) Uani d . 1 . . C
C6 0.3971(5) 0.1798(2) 0.67076(18) 0.0442(8) Uani d . 1 . . C
C7 0.4109(5) 0.3263(2) 0.78078(16) 0.0434(7) Uani d . 1 . . C
C8 0.4035(4) 0.2920(2) 1.12031(16) 0.0401(7) Uani d . 1 . . C
C9 0.4128(5) 0.2515(3) 1.20022(18) 0.0516(9) Uani d . 1 . . C
C10 0.4004(5) 0.1374(3) 1.2092(2) 0.0565(9) Uani d . 1 . . C
C11 0.3807(5) 0.0632(3) 1.1426(2) 0.0591(9) Uani d . 1 . . C
C12 0.3692(5) 0.1032(3) 1.0646(2) 0.0516(9) Uani d . 1 . . C
C13 0.3811(4) 0.2195(2) 1.05411(16) 0.0388(7) Uani d . 1 . . C
H1 0.368(4) 0.392(2) 0.5099(15) 0.033(7) Uiso d . 1 . . H
H2 0.385(4) 0.066(2) 0.5739(16) 0.047(8) Uiso d . 1 . . H
H3 0.408(4) 0.130(2) 0.7132(16) 0.037(8) Uiso d . 1 . . H
H4 0.370(7) 0.254(4) 0.872(3) 0.109(17) Uiso d . 1 . . H
H5 0.428(6) 0.470(3) 1.112(2) 0.096(14) Uiso d . 1 . . H
H6 0.433(5) 0.298(3) 1.2423(19) 0.061(10) Uiso d . 1 . . H
H7 0.407(5) 0.102(3) 1.266(2) 0.088(12) Uiso d . 1 . . H
H8 0.373(4) -0.015(3) 1.1547(17) 0.047(8) Uiso d . 1 . . H
H9 0.360(5) 0.052(3) 1.023(2) 0.072(11) Uiso d . 1 . . H

loop_
_atom_site_aniso_label
_atom_site_aniso_U_11
_atom_site_aniso_U_22
_atom_site_aniso_U_33
_atom_site_aniso_U_12
_atom_site_aniso_U_13
_atom_site_aniso_U_23
Cl 0.0957(7) 0.0265(3) 0.0514(4) -0.0006(4) -0.0012(4) -0.0044(3)
O1 0.128(3) 0.0560(14) 0.0322(11) -0.0316(16) -0.0025(14) 0.0019(11)
O2 0.114(2) 0.0458(13) 0.0436(12) -0.0215(14) 0.0032(13) -0.0104(10)
O3 0.177(3) 0.0561(15) 0.0382(12) -0.0105(18) 0.0093(17) -0.0014(11)
O4 0.111(2) 0.0508(14) 0.0555(14) 0.0127(14) 0.0034(15) -0.0230(11)
N1 0.070(2) 0.0471(15) 0.0374(13) -0.0061(14) 0.0068(13) -0.0077(12)
N2 0.079(2) 0.0463(15) 0.0338(13) -0.0107(15) -0.0017(13) 0.0009(11)
N3 0.088(2) 0.0467(16) 0.0443(15) -0.0108(15) -0.0079(15) 0.0049(12)
N4 0.076(2) 0.0358(13) 0.0456(14) -0.0014(14) -0.0075(14) -0.0061(11)
C1 0.0415(18) 0.0323(13) 0.0364(14) -0.0014(13) -0.0007(13) -0.0025(11)
C2 0.0445(19) 0.0266(12) 0.0415(15) -0.0016(13) 0.0025(14) -0.0043(11)
C3 0.052(2) 0.0332(14) 0.0376(15) -0.0025(14) 0.0062(14) -0.0008(12)
C4 0.0436(18) 0.0384(15) 0.0376(15) -0.0024(14) 0.0057(13) -0.0085(12)
C5 0.055(2) 0.0304(14) 0.0471(16) 0.0029(14) 0.0042(15) -0.0077(12)
C6 0.060(2) 0.0311(14) 0.0413(16) 0.0018(14) -0.0005(15) 0.0018(12)
C7 0.057(2) 0.0379(16) 0.0350(14) -0.0033(15) -0.0001(14) -0.0036(12)
C8 0.0410(18) 0.0418(15) 0.0374(14) -0.0007(14) 0.0018(13) -0.0050(12)
C9 0.058(2) 0.064(2) 0.0326(15) 0.0011(19) 0.0013(15) -0.0045(15)
C10 0.055(2) 0.068(2) 0.0462(18) -0.0038(19) 0.0022(16) 0.0165(17)
C11 0.060(2) 0.0468(18) 0.070(2) -0.0041(19) 0.0025(18) 0.0155(18)
C12 0.062(2) 0.0385(16) 0.0539(19) -0.0037(16) -0.0002(17) -0.0064(15)
C13 0.0431(18) 0.0399(15) 0.0331(13) -0.0018(14) 0.0013(13) -0.0022(11)

loop_
_atom_type_symbol
_atom_type_scat_dispersion_real
_atom_type_scat_dispersion_imag
_atom_type_scat_source
C 0.002 0.002
;International Tables for Crystallography
(1992, Vol. C)
;
H 0.000 0.000
;International Tables for Crystallography
(1992, Vol. C)
;
N 0.004 0.003
;International Tables for Crystallography
(1992, Vol. C)
;
O 0.008 0.006
;International Tables for Crystallography
(1992, Vol. C)
;
Cl 0.132 0.159
;International Tables for Crystallography
(1992, Vol. C)
;

loop_
_geom_angle_atom_site_label_1
_geom_angle_atom_site_label_2
_geom_angle_atom_site_label_3
_geom_angle
C7 O1 H4 115(3)
O4 N1 O3 124.3(3)
O4 N1 C4 118.0(2)
O3 N1 C4 117.7(2)
N3 N2 C13 109.0(2)
N2 N3 N4 108.3(2)
N3 N4 C8 110.9(2)
N3 N4 H5 118(2)
C8 N4 H5 131(2)
C2 C1 C6 118.4(2)
C2 C1 C7 122.6(2)
C6 C1 C7 119.0(2)
C3 C2 C1 120.5(2)
C3 C2 Cl 116.3(2)
C1 C2 Cl 123.2(2)
C4 C3 C2 119.0(3)
C4 C3 H1 120.1(17)
C2 C3 H1 120.9(17)
C3 C4 C5 123.0(3)
C3 C4 N1 117.8(3)
C5 C4 N1 119.1(2)
C4 C5 C6 117.2(3)
C4 C5 H2 119.6(17)
C6 C5 H2 123.2(17)
C5 C6 C1 121.8(3)
C5 C6 H3 122.5(16)
C1 C6 H3 115.6(16)
O2 C7 O1 124.5(3)
O2 C7 C1 123.9(3)
O1 C7 C1 111.6(2)
N4 C8 C13 104.3(2)
N4 C8 C9 133.8(3)
C13 C8 C9 121.8(3)
C10 C9 C8 116.2(3)
C10 C9 H6 122(2)
C8 C9 H6 122(2)
C9 C10 C11 122.4(3)
C9 C10 H7 120(2)
C11 C10 H7 117(2)
C12 C11 C10 121.2(3)
C12 C11 H8 122.2(18)
C10 C11 H8 116.5(18)
C11 C12 C13 117.2(3)
C11 C12 H9 119(2)
C13 C12 H9 124(2)
N2 C13 C12 131.4(3)
N2 C13 C8 107.5(2)
C12 C13 C8 121.1(3)

loop_
_geom_bond_atom_site_label_1
_geom_bond_atom_site_label_2
_geom_bond_site_symmetry_2
_geom_bond_distance
_geom_bond_publ_flag
Cl C2 . 1.723(3) yes
O1 C7 . 1.303(4) yes
O1 H4 . 0.78(4) ?
O2 C7 . 1.196(3) yes
O3 N1 . 1.215(3) yes
O4 N1 . 1.214(3) yes
N1 C4 . 1.478(3) yes
N2 N3 . 1.302(3) yes
N2 C13 . 1.379(3) yes
N3 N4 . 1.336(3) yes
N4 C8 . 1.360(4) yes
N4 H5 . 0.95(4) ?
C1 C2 . 1.391(4) ?
C1 C6 . 1.396(4) ?
C1 C7 . 1.505(4) yes
C2 C3 . 1.387(4) ?
C3 C4 . 1.367(4) ?
C3 H1 . 0.89(3) ?
C4 C5 . 1.374(4) ?
C5 C6 . 1.390(4) ?
C5 H2 . 0.97(3) ?
C6 H3 . 0.91(3) ?
C8 C13 . 1.387(4) ?
C8 C9 . 1.398(4) ?
C9 C10 . 1.356(5) ?
C9 H6 . 0.89(3) ?
C10 C11 . 1.403(5) ?
C10 H7 . 1.03(4) ?
C11 C12 . 1.368(5) ?
C11 H8 . 0.95(3) ?
C12 C13 . 1.383(4) ?
C12 H9 . 0.91(3) ?

loop_
_geom_contact_atom_site_label_1
_geom_contact_atom_site_label_2
_geom_contact_distance
_geom_contact_site_symmetry_2
_geom_contact_publ_flag
Cl O1 3.164(3) 2_556 no
Cl O3 3.335(3) 3_666 no
O1 N2 2.661(3) . no
O2 N4 2.909(3) 3_667 no
O3 C9 3.305(4) 1_554 no
O4 N4 3.154(4) 2_546 no
O4 C5 3.265(4) 3_656 no
N2 C7 3.425(4) . no
N3 N3 2.962(4) 3_667 no
N3 N4 3.260(4) 3_667 no
N4 C5 3.393(5) 4_555 no
C1 C9 3.482(5) 4_454 no

loop_
_geom_hbond_atom_site_label_D
_geom_hbond_atom_site_label_H
_geom_hbond_atom_site_label_A
_geom_hbond_site_symmetry_A
_geom_hbond_distance_DH
_geom_hbond_distance_HA
_geom_hbond_distance_DA
_geom_hbond_angle_DHA
_geom_hbond_publ_flag
O1 H4 N2 . 0.77(5) 1.89(5) 2.661(3) 173(5) yes
N4 H5 O2 3_667 0.95(4) 2.00(3) 2.909(3) 158(3) yes
C5 H2 O4 3_656 0.97(2) 2.48(3) 3.265(4) 138(2) yes

loop_
_geom_torsion_atom_site_label_1
_geom_torsion_atom_site_label_2
_geom_torsion_atom_site_label_3
_geom_torsion_atom_site_label_4
_geom_torsion
C13 N2 N3 N4 0.0(4)
N2 N3 N4 C8 -0.1(4)
C6 C1 C2 C3 -0.2(5)
C7 C1 C2 C3 179.6(3)
C6 C1 C2 Cl 177.6(2)
C7 C1 C2 Cl -2.6(4)
C1 C2 C3 C4 0.0(5)
Cl C2 C3 C4 -177.9(2)
C2 C3 C4 C5 -0.1(5)
C2 C3 C4 N1 179.6(3)
O4 N1 C4 C3 170.9(3)
O3 N1 C4 C3 -10.5(5)
O4 N1 C4 C5 -9.5(5)
O3 N1 C4 C5 169.2(3)
C3 C4 C5 C6 0.2(5)
N1 C4 C5 C6 -179.4(3)
C4 C5 C6 C1 -0.4(5)
C2 C1 C6 C5 0.4(5)
C7 C1 C6 C5 -179.4(3)
C2 C1 C7 O2 -24.0(5)
C6 C1 C7 O2 155.9(3)
C2 C1 C7 O1 158.3(3)
C6 C1 C7 O1 -21.8(4)
N3 N4 C8 C13 0.1(4)
N3 N4 C8 C9 -179.8(4)
N4 C8 C9 C10 -179.5(4)
C13 C8 C9 C10 0.6(5)
C8 C9 C10 C11 0.4(6)
C9 C10 C11 C12 -1.3(6)
C10 C11 C12 C13 1.1(6)
N3 N2 C13 C12 -179.3(4)
N3 N2 C13 C8 0.0(4)
C11 C12 C13 N2 179.1(3)
C11 C12 C13 C8 -0.1(5)
N4 C8 C13 N2 0.0(4)
C9 C8 C13 N2 179.9(3)
N4 C8 C13 C12 179.3(3)
C9 C8 C13 C12 -0.7(5)
